data_2225330
loop_
_publ_author_name
'Kannan, M.'
'Manivel, P.'
'Sarathbabu, M.'
'Sathishkumar, R.'
'Surya Prakash Rao, H.'
'Krishna, R.'

_publ_section_title
;
 3-Benzyl-6-benzylamino-1-methyl-5-nitro-1,2,3,4-tetrahydropyrimidine
;
_journal_coeditor_code NG2723
_journal_issue 3
_journal_name_full 'Acta Crystallographica Section E'
_journal_page_first o515
_journal_paper_doi 10.1107/S160053681000348X
_journal_volume 66
_journal_year 2010
_chemical_formula_iupac 'C19 H22 N4 O2'
_chemical_formula_moiety 'C19 H22 N4 O2'
_chemical_formula_sum 'C19 H22 N4 O2'
_chemical_formula_weight 338.41
_chemical_name_systematic
;
3-Benzyl-6-benzylamino-1-methyl-5-nitro-1,2,3,4-tetrahydropyrimidine
;
_space_group_IT_number 148
_symmetry_cell_setting trigonal
_symmetry_space_group_name_Hall '-R 3'
_symmetry_space_group_name_H-M 'R -3 :H'
_atom_sites_solution_hydrogens geom
_atom_sites_solution_primary direct
_atom_sites_solution_secondary difmap
_audit_creation_method SHELXL-97
_cell_angle_alpha 90.00
_cell_angle_beta 90.00
_cell_angle_gamma 120.00
_cell_formula_units_Z 18
_cell_length_a 29.2634(12)
_cell_length_b 29.2634
_cell_length_c 10.4916(8)
_cell_measurement_reflns_used 28183
_cell_measurement_temperature 292(2)
_cell_measurement_theta_max 27.98
_cell_measurement_theta_min 1.39
_cell_volume 7780.8(7)
_computing_cell_refinement 'CrysAlis Pro (Oxford Diffraction, 2009)'
_computing_data_collection 'CrysAlis Pro (Oxford Diffraction, 2009)'
_computing_data_reduction 'CrysAlis Pro (Oxford Diffraction, 2009)'
_computing_molecular_graphics '<i>ORTEP-3 for Windows</i> (Farrugia, 1997)'
_computing_publication_material '<i>PLATON</i> (Spek, 2009)'
_computing_structure_refinement '<i>SHELXL97</i> (Sheldrick, 2008)'
_computing_structure_solution '<i>SHELXS97</i> (Sheldrick, 2008)'
_diffrn_ambient_temperature 292(2)
_diffrn_measured_fraction_theta_full 0.999
_diffrn_measured_fraction_theta_max 0.953
_diffrn_measurement_device_type 'Oxford Diffraction Xcalibur diffractometer with an Eos (Nova) detector'
_diffrn_measurement_method \w
_diffrn_radiation_monochromator graphite
_diffrn_radiation_source 'Enhance (Mo) X-ray Source'
_diffrn_radiation_type MoK\a
_diffrn_radiation_wavelength 0.71073
_diffrn_reflns_av_R_equivalents 0.0441
_diffrn_reflns_av_sigmaI/netI 0.0373
_diffrn_reflns_limit_h_max 38
_diffrn_reflns_limit_h_min -38
_diffrn_reflns_limit_k_max 38
_diffrn_reflns_limit_k_min -38
_diffrn_reflns_limit_l_max 13
_diffrn_reflns_limit_l_min -13
_diffrn_reflns_number 28183
_diffrn_reflns_theta_full 27.98
_diffrn_reflns_theta_max 27.98
_diffrn_reflns_theta_min 1.39
_diffrn_standards_decay_% 0
_diffrn_standards_interval_count 0
_diffrn_standards_interval_time 0
_diffrn_standards_number 0
_exptl_absorpt_coefficient_mu 0.087
_exptl_absorpt_correction_T_max 0.983
_exptl_absorpt_correction_T_min 0.979
_exptl_absorpt_correction_type multi-scan
_exptl_absorpt_process_details '(<i>CrysAlis Pro</i>; Oxford Diffraction, 2009)'
_exptl_crystal_colour yellow
_exptl_crystal_density_diffrn 1.300
_exptl_crystal_density_method 'not measured'
_exptl_crystal_description rectangle
_exptl_crystal_F_000 3240
_exptl_crystal_size_max 0.28
_exptl_crystal_size_mid 0.23
_exptl_crystal_size_min 0.19
_refine_diff_density_max 0.270
_refine_diff_density_min -0.241
_refine_ls_extinction_method none
_refine_ls_goodness_of_fit_ref 1.076
_refine_ls_hydrogen_treatment constr
_refine_ls_matrix_type full
_refine_ls_number_parameters 227
_refine_ls_number_reflns 3973
_refine_ls_number_restraints 0
_refine_ls_restrained_S_all 1.076
_refine_ls_R_factor_all 0.1053
_refine_ls_R_factor_gt 0.0669
_refine_ls_shift/su_max 0.000
_refine_ls_shift/su_mean 0.000
_refine_ls_structure_factor_coef Fsqd
_refine_ls_weighting_details 'calc w=1/[\s^2^(Fo^2^)+(0.0687P)^2^+3.8739P] where P=(Fo^2^+2Fc^2^)/3'
_refine_ls_weighting_scheme calc
_refine_ls_wR_factor_gt 0.1418
_refine_ls_wR_factor_ref 0.1595
_reflns_number_gt 2683
_reflns_number_total 3973
_reflns_threshold_expression I>2sigma(I)
_cod_data_source_file ng2723.cif
_cod_data_source_block I
_cod_depositor_comments
;
The following automatic conversions were performed:
'_symmetry_cell_setting' value 'Trigonal' changed to 'trigonal' according
to '/home/saulius/struct/CIF-dictionaries/cif_core.dic' dictionary named
'cif_core.dic' version 2.4.1 from 2010-06-29.

Automatic conversion script
Id: cif_fix_enum 1527 2010-12-29 10:47:43Z saulius 

The following automatic conversions were performed:

'_symmetry_cell_setting' value 'Trigonal' changed to 'trigonal'
according to /home/saulius/struct/CIF-dictionaries/cif_core.dic
dictionary named 'cif_core.dic' version 2.4.1 from 2010-06-29.

Automatic conversion script
Id: cif_fix_values 1715 2011-07-08 13:25:40Z adriana 
;
_cod_original_sg_symbol_H-M 'R -3'
_cod_database_code 2225330
_cod_database_fobs_code 2225330

loop_
_symmetry_equiv_pos_as_xyz
'x, y, z'
'-y, x-y, z'
'-x+y, -x, z'
'x+2/3, y+1/3, z+1/3'
'-y+2/3, x-y+1/3, z+1/3'
'-x+y+2/3, -x+1/3, z+1/3'
'x+1/3, y+2/3, z+2/3'
'-y+1/3, x-y+2/3, z+2/3'
'-x+y+1/3, -x+2/3, z+2/3'
'-x, -y, -z'
'y, -x+y, -z'
'x-y, x, -z'
'-x+2/3, -y+1/3, -z+1/3'
'y+2/3, -x+y+1/3, -z+1/3'
'x-y+2/3, x+1/3, -z+1/3'
'-x+1/3, -y+2/3, -z+2/3'
'y+1/3, -x+y+2/3, -z+2/3'
'x-y+1/3, x+2/3, -z+2/3'

loop_
_atom_site_type_symbol
_atom_site_label
_atom_site_fract_x
_atom_site_fract_y
_atom_site_fract_z
_atom_site_U_iso_or_equiv
_atom_site_adp_type
_atom_site_calc_flag
_atom_site_refinement_flags
_atom_site_occupancy
_atom_site_disorder_assembly
_atom_site_disorder_group
N N3 0.39006(6) 0.15310(6) 0.51966(16) 0.0398(4) Uani d . 1 . .
H H3 0.3600 0.1495 0.5406 0.048 Uiso calc R 1 . .
N N2 0.42905(6) 0.10207(6) 0.47194(16) 0.0402(4) Uani d . 1 . .
O O2 0.31664(6) 0.11208(6) 0.69111(16) 0.0545(4) Uani d . 1 . .
N N4 0.33057(6) 0.07772(7) 0.71280(16) 0.0417(4) Uani d . 1 . .
C C2 0.39627(7) 0.11153(7) 0.54251(18) 0.0328(4) Uani d . 1 . .
O O1 0.30683(6) 0.04390(7) 0.79948(16) 0.0617(5) Uani d . 1 . .
N N1 0.43266(7) 0.04487(7) 0.63639(18) 0.0456(4) Uani d . 1 . .
C C4 0.37971(8) 0.03212(8) 0.6772(2) 0.0493(5) Uani d . 1 . .
H H4A 0.3766 0.0265 0.7687 0.059 Uiso calc R 1 . .
H H4B 0.3538 -0.0004 0.6366 0.059 Uiso calc R 1 . .
C C3 0.36820(7) 0.07530(7) 0.64406(19) 0.0364(4) Uani d . 1 . .
C C6 0.52871(8) 0.09734(8) 0.68224(19) 0.0410(5) Uani d . 1 . .
C C13 0.48157(8) 0.22891(7) 0.5254(2) 0.0431(5) Uani d . 1 . .
C C12 0.42799(8) 0.20390(8) 0.4635(2) 0.0449(5) Uani d . 1 . .
H H12A 0.4142 0.2278 0.4707 0.054 Uiso calc R 1 . .
H H12B 0.4317 0.1989 0.3735 0.054 Uiso calc R 1 . .
C C5 0.47407(8) 0.08550(9) 0.7173(2) 0.0489(5) Uani d . 1 . .
H H5A 0.4672 0.0739 0.8053 0.059 Uiso calc R 1 . .
H H5B 0.4724 0.1177 0.7108 0.059 Uiso calc R 1 . .
C C1 0.43797(9) 0.05758(9) 0.5043(2) 0.0484(5) Uani d . 1 . .
H H1A 0.4130 0.0266 0.4570 0.058 Uiso calc R 1 . .
H H1B 0.4732 0.0666 0.4770 0.058 Uiso calc R 1 . .
C C7 0.54609(9) 0.06237(9) 0.7111(2) 0.0515(5) Uani d . 1 . .
H H7 0.5228 0.0300 0.7481 0.062 Uiso calc R 1 . .
C C14 0.48633(10) 0.23062(9) 0.6569(2) 0.0556(6) Uani d . 1 . .
H H14 0.4561 0.2158 0.7070 0.067 Uiso calc R 1 . .
C C8 0.59728(10) 0.07457(11) 0.6862(2) 0.0595(6) Uani d . 1 . .
H H8 0.6081 0.0504 0.7059 0.071 Uiso calc R 1 . .
C C11 0.56396(10) 0.14432(9) 0.6243(2) 0.0561(6) Uani d . 1 . .
H H11 0.5529 0.1680 0.6012 0.067 Uiso calc R 1 . .
C C9 0.63221(10) 0.12213(11) 0.6324(2) 0.0613(7) Uani d . 1 . .
H H9 0.6670 0.1309 0.6180 0.074 Uiso calc R 1 . .
C C10 0.61539(11) 0.15683(10) 0.5999(3) 0.0665(7) Uani d . 1 . .
H H10 0.6387 0.1888 0.5615 0.080 Uiso calc R 1 . .
C C18 0.52736(10) 0.25208(9) 0.4537(3) 0.0607(7) Uani d . 1 . .
H H18 0.5255 0.2521 0.3652 0.073 Uiso calc R 1 . .
C C17 0.57623(10) 0.27535(10) 0.5138(4) 0.0783(9) Uani d . 1 . .
H H17 0.6068 0.2907 0.4650 0.094 Uiso calc R 1 . .
C C16 0.57985(12) 0.27599(11) 0.6432(4) 0.0806(9) Uani d . 1 . .
H H16 0.6127 0.2915 0.6824 0.097 Uiso calc R 1 . .
C C15 0.53505(12) 0.25380(11) 0.7148(3) 0.0744(8) Uani d . 1 . .
H H15 0.5374 0.2543 0.8032 0.089 Uiso calc R 1 . .
C C19 0.44266(10) 0.12018(9) 0.3407(2) 0.0525(6) Uani d . 1 . .
H H19A 0.4158 0.1260 0.3051 0.079 Uiso calc R 1 . .
H H19B 0.4452 0.0939 0.2915 0.079 Uiso calc R 1 . .
H H19C 0.4759 0.1525 0.3391 0.079 Uiso calc R 1 . .

loop_
_atom_site_aniso_label
_atom_site_aniso_U_11
_atom_site_aniso_U_22
_atom_site_aniso_U_33
_atom_site_aniso_U_12
_atom_site_aniso_U_13
_atom_site_aniso_U_23
N3 0.0340(8) 0.0380(9) 0.0488(10) 0.0191(7) 0.0041(7) 0.0058(7)
N2 0.0425(9) 0.0402(9) 0.0393(9) 0.0217(8) 0.0041(7) -0.0024(7)
O2 0.0521(9) 0.0546(9) 0.0664(10) 0.0338(8) 0.0166(8) 0.0059(8)
N4 0.0327(8) 0.0406(9) 0.0442(10) 0.0125(7) 0.0024(7) 0.0018(8)
C2 0.0275(9) 0.0326(9) 0.0357(9) 0.0130(8) -0.0045(7) -0.0036(8)
O1 0.0496(9) 0.0641(10) 0.0609(10) 0.0205(8) 0.0212(8) 0.0233(8)
N1 0.0432(10) 0.0437(10) 0.0553(11) 0.0258(8) -0.0043(8) -0.0004(8)
C4 0.0415(11) 0.0362(11) 0.0665(14) 0.0166(9) 0.0010(10) 0.0095(10)
C3 0.0321(9) 0.0340(10) 0.0404(10) 0.0144(8) -0.0007(8) 0.0014(8)
C6 0.0437(11) 0.0414(11) 0.0397(10) 0.0226(9) -0.0038(9) -0.0033(9)
C13 0.0464(12) 0.0277(9) 0.0542(12) 0.0178(9) 0.0123(10) 0.0026(9)
C12 0.0513(12) 0.0389(11) 0.0482(12) 0.0251(10) 0.0113(10) 0.0120(9)
C5 0.0481(12) 0.0572(13) 0.0480(12) 0.0313(11) -0.0037(10) -0.0041(10)
C1 0.0517(13) 0.0476(12) 0.0546(13) 0.0313(11) -0.0073(10) -0.0140(10)
C7 0.0521(13) 0.0479(13) 0.0568(13) 0.0267(11) 0.0049(11) 0.0094(10)
C14 0.0532(14) 0.0462(13) 0.0585(14) 0.0182(11) 0.0079(11) -0.0032(11)
C8 0.0637(15) 0.0754(17) 0.0582(14) 0.0490(14) -0.0021(12) -0.0021(12)
C11 0.0643(15) 0.0424(12) 0.0629(15) 0.0277(12) 0.0019(12) 0.0040(11)
C9 0.0448(13) 0.0787(18) 0.0564(15) 0.0279(13) 0.0064(11) -0.0091(13)
C10 0.0614(16) 0.0503(14) 0.0671(16) 0.0125(12) 0.0150(13) 0.0025(12)
C18 0.0580(15) 0.0430(12) 0.0717(16) 0.0181(11) 0.0240(13) 0.0032(11)
C17 0.0443(15) 0.0445(14) 0.128(3) 0.0089(12) 0.0279(16) -0.0001(16)
C16 0.0569(17) 0.0500(16) 0.121(3) 0.0163(13) -0.0147(18) -0.0167(17)
C15 0.0765(19) 0.0558(15) 0.0776(19) 0.0232(14) -0.0147(16) -0.0131(14)
C19 0.0618(14) 0.0498(13) 0.0398(12) 0.0233(11) 0.0123(10) -0.0044(10)

loop_
_atom_type_symbol
_atom_type_description
_atom_type_scat_dispersion_real
_atom_type_scat_dispersion_imag
_atom_type_scat_source
C C 0.0033 0.0016 'International Tables Vol C Tables 4.2.6.8 and 6.1.1.4'
H H 0.0000 0.0000 'International Tables Vol C Tables 4.2.6.8 and 6.1.1.4'
N N 0.0061 0.0033 'International Tables Vol C Tables 4.2.6.8 and 6.1.1.4'
O O 0.0106 0.0060 'International Tables Vol C Tables 4.2.6.8 and 6.1.1.4'

loop_
_geom_angle_atom_site_label_1
_geom_angle_atom_site_label_2
_geom_angle_atom_site_label_3
_geom_angle_site_symmetry_1
_geom_angle_site_symmetry_3
_geom_angle
_geom_angle_publ_flag
C2 N3 C12 . . 128.11(16) ?
C2 N3 H3 . . 115.9 ?
C12 N3 H3 . . 115.9 ?
C2 N2 C19 . . 122.57(17) ?
C2 N2 C1 . . 120.59(17) ?
C19 N2 C1 . . 113.44(16) ?
O2 O2 N4 1 . 0(10) ?
O1 N4 O2 . 1 118.41(17) ?
O1 N4 O2 . . 118.41(17) ?
O2 N4 O2 1 . 0.00(19) ?
O1 N4 C3 . . 119.16(17) ?
O2 N4 C3 1 . 122.39(17) ?
O2 N4 C3 . . 122.39(17) ?
N3 C2 N2 . . 121.55(17) ?
N3 C2 C3 . . 121.09(17) ?
N2 C2 C3 . . 117.36(17) ?
C1 N1 C4 . . 108.36(17) ?
C1 N1 C5 . . 114.36(17) ?
C4 N1 C5 . . 112.11(17) ?
N1 C4 C3 . . 111.80(17) ?
N1 C4 H4A . . 109.3 ?
C3 C4 H4A . . 109.3 ?
N1 C4 H4B . . 109.3 ?
C3 C4 H4B . . 109.3 ?
H4A C4 H4B . . 107.9 ?
N4 C3 C2 . . 122.62(17) ?
N4 C3 C4 . . 116.93(17) ?
C2 C3 C4 . . 120.45(17) ?
C11 C6 C7 . . 117.7(2) ?
C11 C6 C5 . . 121.1(2) ?
C7 C6 C5 . . 121.2(2) ?
C18 C13 C14 . . 117.9(2) ?
C18 C13 C12 . . 121.5(2) ?
C14 C13 C12 . . 120.56(19) ?
N3 C12 C13 . . 113.37(16) ?
N3 C12 H12A . . 108.9 ?
C13 C12 H12A . . 108.9 ?
N3 C12 H12B . . 108.9 ?
C13 C12 H12B . . 108.9 ?
H12A C12 H12B . . 107.7 ?
N1 C5 C6 . . 113.41(17) ?
N1 C5 H5A . . 108.9 ?
C6 C5 H5A . . 108.9 ?
N1 C5 H5B . . 108.9 ?
C6 C5 H5B . . 108.9 ?
H5A C5 H5B . . 107.7 ?
N1 C1 N2 . . 113.99(17) ?
N1 C1 H1A . . 108.8 ?
N2 C1 H1A . . 108.8 ?
N1 C1 H1B . . 108.8 ?
N2 C1 H1B . . 108.8 ?
H1A C1 H1B . . 107.6 ?
C8 C7 C6 . . 121.3(2) ?
C8 C7 H7 . . 119.4 ?
C6 C7 H7 . . 119.4 ?
C15 C14 C13 . . 121.2(2) ?
C15 C14 H14 . . 119.4 ?
C13 C14 H14 . . 119.4 ?
C9 C8 C7 . . 120.2(2) ?
C9 C8 H8 . . 119.9 ?
C7 C8 H8 . . 119.9 ?
C6 C11 C10 . . 121.1(2) ?
C6 C11 H11 . . 119.4 ?
C10 C11 H11 . . 119.4 ?
C8 C9 C10 . . 119.5(2) ?
C8 C9 H9 . . 120.3 ?
C10 C9 H9 . . 120.3 ?
C9 C10 C11 . . 120.2(2) ?
C9 C10 H10 . . 119.9 ?
C11 C10 H10 . . 119.9 ?
C13 C18 C17 . . 120.1(3) ?
C13 C18 H18 . . 120.0 ?
C17 C18 H18 . . 120.0 ?
C16 C17 C18 . . 120.9(3) ?
C16 C17 H17 . . 119.6 ?
C18 C17 H17 . . 119.6 ?
C17 C16 C15 . . 119.6(3) ?
C17 C16 H16 . . 120.2 ?
C15 C16 H16 . . 120.2 ?
C16 C15 C14 . . 120.3(3) ?
C16 C15 H15 . . 119.8 ?
C14 C15 H15 . . 119.8 ?
N2 C19 H19A . . 109.5 ?
N2 C19 H19B . . 109.5 ?
H19A C19 H19B . . 109.5 ?
N2 C19 H19C . . 109.5 ?
H19A C19 H19C . . 109.5 ?
H19B C19 H19C . . 109.5 ?

loop_
_geom_bond_atom_site_label_1
_geom_bond_atom_site_label_2
_geom_bond_site_symmetry_2
_geom_bond_distance
_geom_bond_publ_flag
N3 C2 . 1.338(2) ?
N3 C12 . 1.463(2) ?
N3 H3 . 0.8600 ?
N2 C2 . 1.346(2) ?
N2 C19 . 1.458(3) ?
N2 C1 . 1.490(3) ?
O2 O2 1 0.000(5) ?
O2 N4 . 1.280(2) ?
N4 O1 . 1.265(2) ?
N4 O2 1 1.280(2) ?
N4 C3 . 1.347(3) ?
C2 C3 . 1.436(3) ?
N1 C1 . 1.423(3) ?
N1 C4 . 1.465(3) ?
N1 C5 . 1.470(3) ?
C4 C3 . 1.502(3) ?
C4 H4A . 0.9700 ?
C4 H4B . 0.9700 ?
C6 C11 . 1.381(3) ?
C6 C7 . 1.385(3) ?
C6 C5 . 1.502(3) ?
C13 C18 . 1.383(3) ?
C13 C14 . 1.386(3) ?
C13 C12 . 1.506(3) ?
C12 H12A . 0.9700 ?
C12 H12B . 0.9700 ?
C5 H5A . 0.9700 ?
C5 H5B . 0.9700 ?
C1 H1A . 0.9700 ?
C1 H1B . 0.9700 ?
C7 C8 . 1.380(3) ?
C7 H7 . 0.9300 ?
C14 C15 . 1.376(4) ?
C14 H14 . 0.9300 ?
C8 C9 . 1.370(4) ?
C8 H8 . 0.9300 ?
C11 C10 . 1.383(4) ?
C11 H11 . 0.9300 ?
C9 C10 . 1.374(4) ?
C9 H9 . 0.9300 ?
C10 H10 . 0.9300 ?
C18 C17 . 1.390(4) ?
C18 H18 . 0.9300 ?
C17 C16 . 1.361(5) ?
C17 H17 . 0.9300 ?
C16 C15 . 1.362(4) ?
C16 H16 . 0.9300 ?
C15 H15 . 0.9300 ?
C19 H19A . 0.9600 ?
C19 H19B . 0.9600 ?
C19 H19C . 0.9600 ?

loop_
_geom_hbond_atom_site_label_D
_geom_hbond_atom_site_label_H
_geom_hbond_atom_site_label_A
_geom_hbond_site_symmetry_A
_geom_hbond_distance_DH
_geom_hbond_distance_HA
_geom_hbond_distance_DA
_geom_hbond_angle_DHA
_geom_hbond_publ_flag
N3 H3 O2 1 0.86 1.98 2.591(2) 127 yes
N3 H3 O2 13_556 0.86 2.50 3.056(2) 123.2 no
N3 H3 N4 1 0.86 2.57 2.857(2) 100.6 no
C12 H12A O2 13_556 0.97 2.54 3.184(3) 124.0 no
C19 H19B O1 6_554 0.96 2.40 3.232(3) 145.3 no

loop_
_geom_torsion_atom_site_label_1
_geom_torsion_atom_site_label_2
_geom_torsion_atom_site_label_3
_geom_torsion_atom_site_label_4
_geom_torsion_site_symmetry_1
_geom_torsion_site_symmetry_2
_geom_torsion_site_symmetry_3
_geom_torsion_site_symmetry_4
_geom_torsion
_geom_torsion_publ_flag
O2 O2 N4 O1 1 . . . 0.0(2) ?
O2 O2 N4 C3 1 . . . 0.0(3) ?
C12 N3 C2 N2 . . . . -28.0(3) ?
C12 N3 C2 C3 . . . . 151.8(2) ?
C19 N2 C2 N3 . . . . -26.1(3) ?
C1 N2 C2 N3 . . . . 176.02(17) ?
C19 N2 C2 C3 . . . . 154.08(18) ?
C1 N2 C2 C3 . . . . -3.7(3) ?
C1 N1 C4 C3 . . . . -53.7(2) ?
C5 N1 C4 C3 . . . . 73.4(2) ?
O1 N4 C3 C2 . . . . 178.79(18) ?
O2 N4 C3 C2 1 . . . 1.1(3) ?
O2 N4 C3 C2 . . . . 1.1(3) ?
O1 N4 C3 C4 . . . . -0.6(3) ?
O2 N4 C3 C4 1 . . . -178.39(18) ?
O2 N4 C3 C4 . . . . -178.39(18) ?
N3 C2 C3 N4 . . . . 6.9(3) ?
N2 C2 C3 N4 . . . . -173.30(17) ?
N3 C2 C3 C4 . . . . -173.65(18) ?
N2 C2 C3 C4 . . . . 6.1(3) ?
N1 C4 C3 N4 . . . . -157.21(18) ?
N1 C4 C3 C2 . . . . 23.3(3) ?
C2 N3 C12 C13 . . . . -50.2(3) ?
C18 C13 C12 N3 . . . . 136.4(2) ?
C14 C13 C12 N3 . . . . -45.4(3) ?
C1 N1 C5 C6 . . . . -59.3(2) ?
C4 N1 C5 C6 . . . . 176.85(17) ?
C11 C6 C5 N1 . . . . 108.5(2) ?
C7 C6 C5 N1 . . . . -73.9(3) ?
C4 N1 C1 N2 . . . . 57.6(2) ?
C5 N1 C1 N2 . . . . -68.2(2) ?
C2 N2 C1 N1 . . . . -29.4(3) ?
C19 N2 C1 N1 . . . . 170.85(18) ?
C11 C6 C7 C8 . . . . 1.8(3) ?
C5 C6 C7 C8 . . . . -176.0(2) ?
C18 C13 C14 C15 . . . . -1.1(3) ?
C12 C13 C14 C15 . . . . -179.4(2) ?
C6 C7 C8 C9 . . . . 0.3(4) ?
C7 C6 C11 C10 . . . . -2.2(4) ?
C5 C6 C11 C10 . . . . 175.5(2) ?
C7 C8 C9 C10 . . . . -2.0(4) ?
C8 C9 C10 C11 . . . . 1.5(4) ?
C6 C11 C10 C9 . . . . 0.6(4) ?
C14 C13 C18 C17 . . . . 1.1(3) ?
C12 C13 C18 C17 . . . . 179.3(2) ?
C13 C18 C17 C16 . . . . -0.4(4) ?
C18 C17 C16 C15 . . . . -0.3(4) ?
C17 C16 C15 C14 . . . . 0.3(4) ?
C13 C14 C15 C16 . . . . 0.5(4) ?
